data_7715781
loop_
_publ_author_name
'Beckmann, J. Louis'
'Neumann, Beate'
'Stammler, Hans-Georg'
'Lamm, Jan-Hendrik'
'Mitzel, Norbert W.'

_publ_section_title
;
 Bidentate boron Lewis acids: synthesis by tin boron exchange reaction and
 host-guest complex formation.
;
_journal_issue 18
_journal_name_full 'Dalton transactions (Cambridge, England : 2003)'
_journal_page_first 7958
_journal_page_last 7964
_journal_paper_doi 10.1039/d4dt00782d
_journal_volume 53
_journal_year 2024
_chemical_formula_moiety 'C36 H38 B2 N2'
_chemical_formula_sum 'C36 H38 B2 N2'
_chemical_formula_weight 520.365
_space_group_crystal_system monoclinic
_space_group_IT_number 14
_space_group_name_Hall '-P 2ybc'
_space_group_name_H-M_alt 'P 1 21/c 1'
_symmetry_Int_Tables_number 14
_atom_sites_solution_primary dual
_audit_creation_date 2024-03-01
_audit_creation_method
;
Olex2 1.5-dev
(compiled 2024.02.25 svn.r851e31b8 for OlexSys, GUI svn.r6933)
;
_audit_update_record
;
2024-03-04 deposited with the CCDC.	2024-04-17 downloaded from the CCDC.
;
_cell_angle_alpha 90
_cell_angle_beta 110.959(2)
_cell_angle_gamma 90
_cell_formula_units_Z 4
_cell_length_a 11.8924(3)
_cell_length_b 16.8358(3)
_cell_length_c 16.0803(3)
_cell_measurement_reflns_used 26180
_cell_measurement_temperature 100.0(1)
_cell_measurement_theta_max 36.3860
_cell_measurement_theta_min 2.7320
_cell_volume 3006.55(12)
_computing_cell_refinement 'CrysAlisPro 1.171.40.82a (Rigaku OD, 2020)'
_computing_data_collection 'CrysAlisPro 1.171.40.82a (Rigaku OD, 2020)'
_computing_data_reduction 'CrysAlisPro 1.171.40.82a (Rigaku OD, 2020)'
_computing_molecular_graphics 'Olex2 1.5-dev (Dolomanov et al., 2009)'
_computing_publication_material 'Olex2 1.5-dev (Dolomanov et al., 2009)'
_computing_structure_refinement 'olex2.refine 1.5-dev (Bourhis et al., 2015)'
_computing_structure_solution 'SHELXT  (Sheldrick, 2015)'
_diffrn_ambient_environment N~2~
_diffrn_ambient_temperature 100.0(1)
_diffrn_detector 'CCD plate'
_diffrn_detector_area_resol_mean 8.0951
_diffrn_detector_type Eos
_diffrn_measured_fraction_theta_full 0.9936
_diffrn_measured_fraction_theta_max 0.9608
_diffrn_measurement_details
;
List of Runs (angles in degrees, time in seconds):

  # Type    Start    End  Width  t~exp~   \w     \q     \k     \f   Frames
#--------------------------------------------------------------------------
  1  \w    -19.00  58.00   1.00   32.00    --   35.84 -38.00  60.00   77
  2  \w     -5.00  76.00   1.00   32.00    --   35.84 -99.00  60.00   81
  3  \w     17.00 104.00   1.00   32.00    --   35.84  57.00 120.00   87
  4  \w     15.00  55.00   1.00   32.00    --   35.84  38.00 -30.00   40
  5  \w      2.00  31.00   1.00   32.00    --   35.84  87.00  64.09   29
  6  \w      2.00  31.00   1.00   32.00    --   35.84  86.00-131.73   29
  7  \w    -33.00  41.00   1.00   32.00    --   35.84 -57.00 -30.00   74
  8  \w    -13.00  76.00   1.00   32.00    --   35.84 -99.00-150.00   89
  9  \w      8.00  36.00   1.00   32.00    --   35.84  75.00-171.99   28
 10  \w     -2.00  98.00   1.00   32.00    --   35.84  19.00 -90.00  100
 11  \w    -29.00  64.00   1.00   32.00    --   35.84 -77.00 -90.00   93
 12  \w      6.00  42.00   1.00   32.00    --   35.84  80.00 -22.35   36
 13  \w     17.00 106.00   1.00   32.00    --   35.84  46.00  56.00   89
 14  \w      4.00  91.00   1.00   32.00    --   35.84  19.00  30.00   87
 15  \w      2.00  30.00   1.00   32.00    --   35.84  86.00 -75.35   28
;
_diffrn_measurement_device 'four-circle diffractometer'
_diffrn_measurement_device_type 'SuperNova, Single source at offset/far, Eos'
_diffrn_measurement_method '\w scans'
_diffrn_orient_matrix_type 'CrysAlisPro convention (1999,Acta A55,543-557)'
_diffrn_orient_matrix_UB_11 -0.0041900000
_diffrn_orient_matrix_UB_12 -0.0230400000
_diffrn_orient_matrix_UB_13 -0.0379487000
_diffrn_orient_matrix_UB_21 -0.0628077000
_diffrn_orient_matrix_UB_22 0.0075225000
_diffrn_orient_matrix_UB_23 -0.0183732000
_diffrn_orient_matrix_UB_31 0.0108792000
_diffrn_orient_matrix_UB_32 0.0344644000
_diffrn_orient_matrix_UB_33 -0.0212966000
_diffrn_radiation_monochromator mirror
_diffrn_radiation_probe x-ray
_diffrn_radiation_type 'Mo K\a'
_diffrn_radiation_wavelength 0.71073
_diffrn_reflns_av_R_equivalents 0.0384
_diffrn_reflns_av_unetI/netI 0.0270
_diffrn_reflns_Laue_measured_fraction_full 0.9936
_diffrn_reflns_Laue_measured_fraction_max 0.9608
_diffrn_reflns_limit_h_max 19
_diffrn_reflns_limit_h_min -19
_diffrn_reflns_limit_k_max 28
_diffrn_reflns_limit_k_min -27
_diffrn_reflns_limit_l_max 26
_diffrn_reflns_limit_l_min -27
_diffrn_reflns_number 95727
_diffrn_reflns_point_group_measured_fraction_full 0.9936
_diffrn_reflns_point_group_measured_fraction_max 0.9608
_diffrn_reflns_theta_full 25.2417
_diffrn_reflns_theta_max 36.87
_diffrn_reflns_theta_min 2.77
_diffrn_source 'micro-focus sealed X-ray tube'
_diffrn_source_type 'SuperNova (Mo) X-ray Source'
_exptl_absorpt_coefficient_mu 0.065
_exptl_absorpt_correction_T_max 1.000
_exptl_absorpt_correction_T_min 0.454
_exptl_absorpt_correction_type gaussian
_exptl_absorpt_process_details
;
CrysAlisPro 1.171.40.82a (Rigaku Oxford Diffraction, 2020)
Numerical absorption correction based on gaussian integration over
a multifaceted crystal model
Empirical absorption correction using spherical harmonics,
implemented in SCALE3 ABSPACK scaling algorithm.
;
_exptl_crystal_colour 'clear colourless'
_exptl_crystal_colour_lustre clear
_exptl_crystal_colour_primary colourless
_exptl_crystal_density_diffrn 1.150
_exptl_crystal_description block
_exptl_crystal_F_000 1112.340
_exptl_crystal_size_max 0.326
_exptl_crystal_size_mid 0.311
_exptl_crystal_size_min 0.178
_refine_diff_density_max 0.3759
_refine_diff_density_min -0.2401
_refine_diff_density_rms 0.0554
_refine_ls_d_res_high 0.5922
_refine_ls_d_res_low 7.3428
_refine_ls_goodness_of_fit_ref 1.0827
_refine_ls_hydrogen_treatment refall
_refine_ls_matrix_type full
_refine_ls_number_constraints 0
_refine_ls_number_parameters 703
_refine_ls_number_reflns 14575
_refine_ls_number_restraints 0
_refine_ls_restrained_S_all 1.0827
_refine_ls_R_factor_all 0.0545
_refine_ls_R_factor_gt 0.0347
_refine_ls_shift/su_max -0.0004
_refine_ls_shift/su_mean 0.0001
_refine_ls_structure_factor_coef Fsqd
_refine_ls_weighting_details 'w=1/[\s^2^(Fo^2^)+(0.0193P)^2^+0.2498P] where P=(Fo^2^+2Fc^2^)/3'
_refine_ls_weighting_scheme calc
_refine_ls_wR_factor_gt 0.0680
_refine_ls_wR_factor_ref 0.0751
_reflns_Friedel_coverage 0.0
_reflns_limit_h_max 18
_reflns_limit_h_min -19
_reflns_limit_k_max 28
_reflns_limit_k_min 0
_reflns_limit_l_max 27
_reflns_limit_l_min 0
_reflns_number_gt 11136
_reflns_number_total 14575
_reflns_threshold_expression I>=2u(I)
_cod_data_source_file d4dt00782d2.cif
_cod_data_source_block 3cx2Py
_cod_depositor_comments 'Adding full bibliography for 7715770--7715781.cif.'
_cod_database_code 7715781
_chemical_oxdiff_formula 'C144 H152 B8 N8 '
_reflns_odcompleteness_completeness 99.96
_reflns_odcompleteness_iscentric 1
_reflns_odcompleteness_theta 35.41
_olex2_refinement_description
;
;
_olex2_refine_details
;
Refinement using NoSpherA2, an implementation of
NOn-SPHERical Atom-form-factors in Olex2.
Please cite:
F. Kleemiss et al. Chem. Sci. DOI 10.1039/D0SC05526C - 2021
NoSpherA2 implementation of HAR makes use of
tailor-made aspherical atomic form factors calculated
on-the-fly from a Hirshfeld-partitioned electron density (ED) - not from
spherical-atom form factors.

The ED is calculated from a gaussian basis set single determinant SCF
wavefunction - either Hartree-Fock or DFT using selected funtionals
 - for a fragment of the crystal.
This fragment can be embedded in an electrostatic crystal field by employing cluster charges
or modelled using implicit solvation models, depending on the software used.
The following options were used:
   SOFTWARE:       ORCA 5.0
   PARTITIONING:   NoSpherA2
   INT ACCURACY:   Normal
   METHOD:         M062X
   BASIS SET:      def2-TZVPP
   CHARGE:         0
   MULTIPLICITY:   1
   DATE:           2024-02-28_16-03-23
;
_olex2_date_sample_data_collection 2021-04-08
_olex2_submission_special_instructions 'No special instructions were received'
_oxdiff_exptl_absorpt_empirical_details
;
Empirical correction (ABSPACK) includes:
- Absorption correction using spherical harmonics
- Frame scaling
;
_oxdiff_exptl_absorpt_empirical_full_max 1.088
_oxdiff_exptl_absorpt_empirical_full_min 0.897

loop_
_space_group_symop_id
_space_group_symop_operation_xyz
1 x,y,z
2 -x,y+1/2,-z+1/2
3 -x,-y,-z
4 x,-y-1/2,z-1/2

loop_
_atom_site_label
_atom_site_type_symbol
_atom_site_fract_x
_atom_site_fract_y
_atom_site_fract_z
_atom_site_U_iso_or_equiv
_atom_site_adp_type
_atom_site_occupancy
_atom_site_refinement_flags_posn
N1 N 0.71944(4) 0.66763(3) 0.60384(3) 0.02278(9) Uani 1.000000 .
N2 N 0.28195(4) 0.69689(3) 0.53441(3) 0.02085(9) Uani 1.000000 .
C1 C 0.72285(5) 0.60719(3) 0.29747(3) 0.02047(10) Uani 1.000000 .
C2 C 0.60287(5) 0.58007(3) 0.24463(3) 0.01894(9) Uani 1.000000 .
C3 C 0.50358(5) 0.59462(3) 0.27005(3) 0.01931(9) Uani 1.000000 .
C4 C 0.38885(5) 0.56522(3) 0.22039(3) 0.01873(9) Uani 1.000000 .
C5 C 0.28641(5) 0.57875(3) 0.24683(3) 0.02060(10) Uani 1.000000 .
C6 C 0.17648(6) 0.54558(4) 0.19753(4) 0.02610(11) Uani 1.000000 .
C7 C 0.16196(6) 0.49841(4) 0.12105(4) 0.02798(12) Uani 1.000000 .
C8 C 0.25675(6) 0.48588(4) 0.09329(4) 0.02460(11) Uani 1.000000 .
C9 C 0.37256(5) 0.51900(3) 0.14173(3) 0.01978(10) Uani 1.000000 .
C10 C 0.47160(5) 0.50586(3) 0.11567(3) 0.02079(10) Uani 1.000000 .
C11 C 0.58628(5) 0.53539(3) 0.16499(3) 0.01983(10) Uani 1.000000 .
C12 C 0.68718(6) 0.52015(3) 0.13867(4) 0.02292(10) Uani 1.000000 .
C13 C 0.79873(6) 0.54907(4) 0.18825(4) 0.02472(11) Uani 1.000000 .
C14 C 0.81675(6) 0.59273(3) 0.26784(4) 0.02360(11) Uani 1.000000 .
C15 C 0.74586(5) 0.64321(3) 0.38259(4) 0.02253(10) Uani 1.000000 .
C16 C 0.77128(5) 0.66669(3) 0.45897(4) 0.02267(10) Uani 1.000000 .
C17 C 0.84749(6) 0.78714(3) 0.57469(4) 0.02466(11) Uani 1.000000 .
C18 C 0.92880(7) 0.81881(4) 0.52689(5) 0.03091(13) Uani 1.000000 .
C19 C 0.94006(6) 0.63976(4) 0.61530(4) 0.02717(12) Uani 1.000000 .
C20 C 0.92673(8) 0.54951(4) 0.60828(6) 0.03494(15) Uani 1.000000 .
C21 C 0.72628(6) 0.69922(4) 0.68252(4) 0.02945(12) Uani 1.000000 .
C22 C 0.65044(7) 0.67569(4) 0.72661(5) 0.03337(14) Uani 1.000000 .
C23 C 0.56531(6) 0.61699(4) 0.68890(5) 0.03159(13) Uani 1.000000 .
C24 C 0.55875(6) 0.58441(4) 0.60797(5) 0.03222(13) Uani 1.000000 .
C25 C 0.63632(6) 0.61145(4) 0.56690(4) 0.02769(12) Uani 1.000000 .
C26 C 0.29811(5) 0.62774(3) 0.32202(4) 0.02173(10) Uani 1.000000 .
C27 C 0.30490(5) 0.67412(3) 0.38204(4) 0.02152(10) Uani 1.000000 .
C28 C 0.43529(6) 0.78645(4) 0.49193(4) 0.02696(12) Uani 1.000000 .
C29 C 0.49197(7) 0.80442(4) 0.42204(5) 0.03229(13) Uani 1.000000 .
C30 C 0.19188(6) 0.80176(4) 0.40764(4) 0.02548(11) Uani 1.000000 .
C31 C 0.06912(7) 0.76223(5) 0.36299(5) 0.03388(14) Uani 1.000000 .
C32 C 0.25153(5) 0.61984(3) 0.53186(4) 0.02243(10) Uani 1.000000 .
C33 C 0.23416(6) 0.58230(4) 0.60315(4) 0.02623(11) Uani 1.000000 .
C34 C 0.24756(6) 0.62591(4) 0.67950(4) 0.02795(12) Uani 1.000000 .
C35 C 0.27700(6) 0.70593(4) 0.68160(4) 0.02958(13) Uani 1.000000 .
C36 C 0.29356(6) 0.73934(4) 0.60805(4) 0.02741(12) Uani 1.000000 .
B1 B 0.82119(6) 0.69221(4) 0.56104(4) 0.02137(11) Uani 1.000000 .
B2 B 0.30503(6) 0.74129(4) 0.45144(4) 0.02105(11) Uani 1.000000 .
H1 H 0.4597(7) 0.4706(5) 0.0562(5) 0.035(2) Uani 1.000000 .
H2 H 1.0107(7) 0.6576(5) 0.5901(6) 0.049(2) Uani 1.000000 .
H3 H 0.5155(7) 0.6288(5) 0.3285(5) 0.037(2) Uani 1.000000 .
H4 H 0.5054(8) 0.5973(5) 0.7221(6) 0.052(2) Uani 1.000000 .
H5 H 0.7634(7) 0.8215(5) 0.5528(6) 0.046(2) Uani 1.000000 .
H6 H 0.9065(7) 0.6134(5) 0.3079(5) 0.042(2) Uani 1.000000 .
H7 H 0.2095(9) 0.5199(5) 0.5983(6) 0.049(2) Uani 1.000000 .
H8 H 0.8744(7) 0.5378(5) 0.1672(6) 0.042(2) Uani 1.000000 .
H9 H 0.1011(8) 0.5556(5) 0.2179(6) 0.048(2) Uani 1.000000 .
H10 H 1.0089(9) 0.5181(5) 0.6460(7) 0.065(3) Uani 1.000000 .
H11 H 1.0140(8) 0.7870(6) 0.5478(7) 0.065(3) Uani 1.000000 .
H12 H 0.6596(9) 0.7024(6) 0.7891(6) 0.065(3) Uani 1.000000 .
H13 H 0.0748(7) 0.4715(5) 0.0861(6) 0.052(3) Uani 1.000000 .
H14 H 0.2425(7) 0.5897(4) 0.4700(5) 0.036(2) Uani 1.000000 .
H15 H 0.2474(7) 0.4497(5) 0.0353(5) 0.041(2) Uani 1.000000 .
H16 H 0.2880(10) 0.7424(5) 0.7380(6) 0.061(3) Uani 1.000000 .
H17 H 0.2125(8) 0.8396(5) 0.3589(6) 0.044(2) Uani 1.000000 .
H18 H 0.6747(8) 0.4853(5) 0.0806(6) 0.042(2) Uani 1.000000 .
H19 H 0.4950(8) 0.5375(6) 0.5768(7) 0.059(3) Uani 1.000000 .
H20 H 0.8862(9) 0.8106(6) 0.4537(6) 0.058(3) Uani 1.000000 .
H21 H 0.2343(8) 0.5976(5) 0.7367(5) 0.048(2) Uani 1.000000 .
H22 H 0.4232(9) 0.8433(5) 0.5214(7) 0.057(3) Uani 1.000000 .
H23 H 0.6339(8) 0.5892(5) 0.5022(6) 0.050(3) Uani 1.000000 .
H24 H 0.0459(8) 0.7235(6) 0.4065(7) 0.062(3) Uani 1.000000 .
H25 H 0.5094(9) 0.7477(5) 0.3920(7) 0.063(3) Uani 1.000000 .
H26 H 0.0688(8) 0.7254(6) 0.3069(6) 0.059(3) Uani 1.000000 .
H27 H 0.8589(9) 0.5279(5) 0.6319(7) 0.062(3) Uani 1.000000 .
H28 H 0.8928(8) 0.8007(5) 0.6463(5) 0.047(2) Uani 1.000000 .
H29 H -0.0051(8) 0.8053(6) 0.3391(6) 0.063(3) Uani 1.000000 .
H30 H 0.5783(7) 0.8371(6) 0.4493(7) 0.060(3) Uani 1.000000 .
H31 H 0.9032(9) 0.5298(5) 0.5390(6) 0.061(3) Uani 1.000000 .
H32 H 0.4311(8) 0.8426(6) 0.3673(6) 0.057(3) Uani 1.000000 .
H33 H 0.3183(9) 0.8008(5) 0.6062(5) 0.053(3) Uani 1.000000 .
H34 H 0.9504(8) 0.8819(5) 0.5405(6) 0.054(3) Uani 1.000000 .
H35 H 0.1864(8) 0.8445(5) 0.4586(5) 0.046(2) Uani 1.000000 .
H36 H 0.7949(8) 0.7443(6) 0.7094(6) 0.052(3) Uani 1.000000 .
H37 H 0.5028(7) 0.7538(5) 0.5440(6) 0.055(3) Uani 1.000000 .
H38 H 0.9728(8) 0.6570(5) 0.6863(5) 0.054(3) Uani 1.000000 .

loop_
_atom_site_aniso_label
_atom_site_aniso_U_11
_atom_site_aniso_U_22
_atom_site_aniso_U_33
_atom_site_aniso_U_12
_atom_site_aniso_U_13
_atom_site_aniso_U_23
N1 0.0238(2) 0.0212(2) 0.0200(2) -0.00095(17) 0.00373(17) -0.00147(17)
N2 0.0303(2) 0.01679(19) 0.01451(18) -0.00018(17) 0.00690(17) -0.00162(15)
C1 0.0238(3) 0.0182(2) 0.0171(2) -0.00038(19) 0.00458(19) 0.00009(17)
C2 0.0240(2) 0.0168(2) 0.0140(2) 0.00048(18) 0.00437(18) 0.00016(16)
C3 0.0244(3) 0.0175(2) 0.0141(2) -0.00025(18) 0.00455(18) -0.00202(17)
C4 0.0240(2) 0.0167(2) 0.0137(2) -0.00018(18) 0.00444(18) -0.00186(16)
C5 0.0246(3) 0.0195(2) 0.0164(2) -0.00073(19) 0.00576(19) -0.00359(17)
C6 0.0245(3) 0.0299(3) 0.0224(3) -0.0021(2) 0.0065(2) -0.0082(2)
C7 0.0254(3) 0.0332(3) 0.0224(3) -0.0039(2) 0.0049(2) -0.0104(2)
C8 0.0266(3) 0.0261(3) 0.0179(2) -0.0021(2) 0.0041(2) -0.0067(2)
C9 0.0250(3) 0.0185(2) 0.0135(2) 0.00012(19) 0.00403(18) -0.00197(17)
C10 0.0270(3) 0.0200(2) 0.0135(2) 0.00056(19) 0.00492(19) -0.00216(17)
C11 0.0256(3) 0.0184(2) 0.0143(2) 0.00142(19) 0.00564(19) 0.00048(17)
C12 0.0288(3) 0.0236(2) 0.0168(2) 0.0023(2) 0.0086(2) 0.00097(19)
C13 0.0273(3) 0.0259(3) 0.0219(2) 0.0010(2) 0.0100(2) 0.0016(2)
C14 0.0249(3) 0.0229(3) 0.0217(2) -0.0005(2) 0.0068(2) 0.0008(2)
C15 0.0261(3) 0.0201(2) 0.0177(2) -0.00061(19) 0.0033(2) -0.00212(18)
C16 0.0244(3) 0.0212(2) 0.0183(2) -0.00052(19) 0.0026(2) -0.00313(19)
C17 0.0263(3) 0.0199(2) 0.0254(3) -0.0009(2) 0.0063(2) -0.0043(2)
C18 0.0317(3) 0.0251(3) 0.0357(3) -0.0023(3) 0.0118(3) -0.0000(3)
C19 0.0251(3) 0.0244(3) 0.0248(3) 0.0041(2) 0.0001(2) -0.0026(2)
C20 0.0372(4) 0.0240(3) 0.0369(4) 0.0067(3) 0.0051(3) 0.0032(3)
C21 0.0326(3) 0.0330(3) 0.0209(3) -0.0045(3) 0.0073(2) -0.0044(2)
C22 0.0382(4) 0.0385(4) 0.0240(3) 0.0002(3) 0.0118(3) 0.0015(3)
C23 0.0330(3) 0.0303(3) 0.0324(3) 0.0040(3) 0.0128(3) 0.0098(3)
C24 0.0324(3) 0.0261(3) 0.0383(4) -0.0045(2) 0.0128(3) 0.0008(3)
C25 0.0286(3) 0.0242(3) 0.0287(3) -0.0048(2) 0.0083(2) -0.0037(2)
C26 0.0279(3) 0.0197(2) 0.0175(2) -0.00159(19) 0.0080(2) -0.00418(18)
C27 0.0287(3) 0.0190(2) 0.0174(2) -0.0027(2) 0.0090(2) -0.00363(18)
C28 0.0308(3) 0.0200(3) 0.0251(3) -0.0025(2) 0.0038(2) -0.0013(2)
C29 0.0316(3) 0.0251(3) 0.0388(4) -0.0065(3) 0.0109(3) 0.0005(3)
C30 0.0331(3) 0.0237(3) 0.0190(2) 0.0048(2) 0.0086(2) 0.0028(2)
C31 0.0302(3) 0.0461(4) 0.0228(3) 0.0048(3) 0.0064(3) 0.0019(3)
C32 0.0309(3) 0.0190(2) 0.0174(2) -0.0019(2) 0.0087(2) -0.00123(18)
C33 0.0345(3) 0.0241(3) 0.0205(2) -0.0019(2) 0.0103(2) 0.0023(2)
C34 0.0346(3) 0.0315(3) 0.0180(2) 0.0028(2) 0.0097(2) 0.0037(2)
C35 0.0440(4) 0.0292(3) 0.0150(2) 0.0040(3) 0.0101(2) -0.0017(2)
C36 0.0446(4) 0.0205(3) 0.0164(2) 0.0006(2) 0.0100(2) -0.0030(2)
B1 0.0214(3) 0.0193(3) 0.0189(3) 0.0003(2) 0.0017(2) -0.0033(2)
B2 0.0286(3) 0.0166(2) 0.0168(2) -0.0017(2) 0.0069(2) -0.00211(19)
H1 0.037(5) 0.043(5) 0.023(4) 0.001(4) 0.010(4) -0.010(4)
H2 0.033(5) 0.038(5) 0.077(7) 0.007(4) 0.023(5) 0.008(5)
H3 0.041(5) 0.039(5) 0.029(5) -0.001(4) 0.011(4) -0.012(4)
H4 0.051(6) 0.050(6) 0.066(7) 0.000(5) 0.034(5) 0.013(5)
H5 0.034(5) 0.031(5) 0.070(7) 0.005(4) 0.015(5) 0.002(5)
H6 0.026(5) 0.055(6) 0.039(5) 0.001(4) 0.004(4) -0.004(4)
H7 0.075(7) 0.028(5) 0.042(6) -0.023(5) 0.020(5) -0.005(4)
H8 0.040(5) 0.048(6) 0.046(5) -0.001(4) 0.024(5) -0.007(4)
H9 0.040(5) 0.059(6) 0.050(6) -0.010(5) 0.019(5) -0.022(5)
H10 0.052(6) 0.040(6) 0.084(8) 0.023(5) 0.003(6) 0.019(5)
H11 0.043(6) 0.060(7) 0.101(9) 0.012(5) 0.036(6) 0.017(6)
H12 0.072(7) 0.085(8) 0.038(6) -0.007(6) 0.018(5) -0.012(5)
H13 0.027(5) 0.069(7) 0.057(6) -0.011(5) 0.009(5) -0.015(5)
H14 0.053(6) 0.028(5) 0.029(5) -0.009(4) 0.016(4) -0.008(4)
H15 0.038(5) 0.046(5) 0.035(5) -0.003(4) 0.007(4) -0.017(4)
H16 0.102(8) 0.051(6) 0.035(5) -0.005(6) 0.028(6) -0.016(5)
H17 0.055(6) 0.040(5) 0.042(5) 0.002(4) 0.022(5) 0.015(4)
H18 0.052(6) 0.038(5) 0.042(5) 0.004(4) 0.023(5) -0.005(4)
H19 0.053(6) 0.057(7) 0.072(7) -0.026(5) 0.026(6) -0.018(5)
H20 0.068(7) 0.065(7) 0.038(6) -0.010(6) 0.016(5) -0.012(5)
H21 0.068(7) 0.046(6) 0.033(5) -0.002(5) 0.023(5) 0.011(4)
H22 0.071(7) 0.029(5) 0.086(8) -0.010(5) 0.047(6) -0.014(5)
H23 0.060(7) 0.055(6) 0.043(6) -0.022(5) 0.026(5) -0.020(5)
H24 0.057(6) 0.070(7) 0.068(7) -0.024(5) 0.032(6) 0.009(6)
H25 0.069(7) 0.025(5) 0.109(9) -0.015(5) 0.049(7) -0.029(6)
H26 0.044(6) 0.082(8) 0.042(6) -0.010(5) 0.006(5) -0.032(5)
H27 0.058(7) 0.048(6) 0.089(8) 0.006(5) 0.035(6) 0.023(6)
H28 0.061(6) 0.050(6) 0.026(5) -0.013(5) 0.009(5) -0.009(4)
H29 0.047(6) 0.085(8) 0.049(6) 0.024(6) 0.007(5) 0.016(6)
H30 0.026(5) 0.063(7) 0.080(7) -0.018(5) 0.004(5) 0.015(6)
H31 0.080(8) 0.047(6) 0.041(6) -0.001(5) 0.001(6) -0.016(5)
H32 0.050(6) 0.063(7) 0.044(6) -0.010(5) -0.001(5) 0.024(5)
H33 0.100(8) 0.034(5) 0.032(5) -0.014(5) 0.031(5) -0.010(4)
H34 0.070(7) 0.031(5) 0.062(7) -0.017(5) 0.025(6) -0.012(5)
H35 0.066(7) 0.041(5) 0.036(5) 0.012(5) 0.024(5) -0.002(4)
H36 0.053(6) 0.067(7) 0.042(6) -0.032(5) 0.023(5) -0.021(5)
H37 0.030(5) 0.060(6) 0.049(6) 0.020(5) -0.017(4) -0.001(5)
H38 0.057(6) 0.060(6) 0.025(5) 0.008(5) -0.009(4) -0.009(4)

loop_
_atom_type_symbol
_atom_type_scat_dispersion_real
_atom_type_scat_dispersion_imag
_atom_type_scat_source
_atom_type_scat_dispersion_source
B 0.00060 0.00070 'NoSpherA2: Chem.Sci. 2021, DOI:10.1039/D0SC05526C' 'Brennan, Cowan, Rev. Sci. Instrum., 1992, 63, 850'
C 0.00210 0.00160 'NoSpherA2: Chem.Sci. 2021, DOI:10.1039/D0SC05526C' 'Brennan, Cowan, Rev. Sci. Instrum., 1992, 63, 850'
H 0.00000 0.00000 'NoSpherA2: Chem.Sci. 2021, DOI:10.1039/D0SC05526C' 'Brennan, Cowan, Rev. Sci. Instrum., 1992, 63, 850'
N 0.00410 0.00330 'NoSpherA2: Chem.Sci. 2021, DOI:10.1039/D0SC05526C' 'Brennan, Cowan, Rev. Sci. Instrum., 1992, 63, 850'

loop_
_exptl_crystal_face_index_h
_exptl_crystal_face_index_k
_exptl_crystal_face_index_l
_exptl_crystal_face_perp_dist
1 1 1 0.1320
-1 -1 -1 0.1538
0 1 -1 0.1409
0 -1 1 0.1181
0 0 -1 0.1004
1 1 0 0.1416
-1 -1 0 0.1803
-1 0 -1 0.1131
1 -1 1 0.1459
-1 1 -1 0.1437
1 0 0 0.1536
-1 1 0 0.1488
1 -1 0 0.1732
1 1 -1 0.1555
-1 -1 1 0.1578
1 0 -1 0.1183
-1 0 1 0.1493
-1 1 1 0.1229
0 -1 0 0.1479
-7 15 17 0.0886
9 -1 -22 0.0700
0 0 1 0.0777
-4 -12 20 0.1071
5 18 11 0.1180
6 -18 -14 0.1225

loop_
_geom_angle_atom_site_label_1
_geom_angle_atom_site_label_2
_geom_angle_atom_site_label_3
_geom_angle
_geom_angle_site_symmetry_1
_geom_angle_site_symmetry_3
_geom_angle_publ_flag
C25 N1 C21 118.73(6) . . ?
B1 N1 C21 119.15(5) . . ?
B1 N1 C25 121.82(5) . . ?
C36 N2 C32 118.74(5) . . ?
B2 N2 C32 122.57(4) . . ?
B2 N2 C36 118.69(5) . . ?
C14 C1 C2 119.31(5) . . ?
C15 C1 C2 120.37(5) . . ?
C15 C1 C14 120.15(5) . . ?
C3 C2 C1 121.96(5) . . ?
C11 C2 C1 118.70(5) . . ?
C11 C2 C3 119.33(5) . . ?
C4 C3 C2 121.45(5) . . ?
H3 C3 C2 119.4(4) . . ?
H3 C3 C4 119.2(4) . . ?
C5 C4 C3 121.87(5) . . ?
C9 C4 C3 119.32(5) . . ?
C9 C4 C5 118.80(5) . . ?
C6 C5 C4 119.47(5) . . ?
C26 C5 C4 120.20(5) . . ?
C26 C5 C6 120.32(5) . . ?
C7 C6 C5 121.30(6) . . ?
H9 C6 C5 119.0(4) . . ?
H9 C6 C7 119.8(4) . . ?
C8 C7 C6 120.58(6) . . ?
H13 C7 C6 118.6(5) . . ?
H13 C7 C8 120.8(5) . . ?
C9 C8 C7 120.47(5) . . ?
H15 C8 C7 121.6(4) . . ?
H15 C8 C9 118.0(4) . . ?
C8 C9 C4 119.36(5) . . ?
C10 C9 C4 119.02(5) . . ?
C10 C9 C8 121.60(5) . . ?
C11 C10 C9 121.78(5) . . ?
H1 C10 C9 119.2(4) . . ?
H1 C10 C11 119.0(4) . . ?
C10 C11 C2 119.08(5) . . ?
C12 C11 C2 119.68(5) . . ?
C12 C11 C10 121.22(5) . . ?
C13 C12 C11 120.27(5) . . ?
H18 C12 C11 119.3(4) . . ?
H18 C12 C13 120.5(4) . . ?
C14 C13 C12 120.65(6) . . ?
H8 C13 C12 119.7(4) . . ?
H8 C13 C14 119.7(4) . . ?
C13 C14 C1 121.32(6) . . ?
H6 C14 C1 118.8(4) . . ?
H6 C14 C13 119.8(4) . . ?
C16 C15 C1 173.31(6) . . ?
B1 C16 C15 172.54(6) . . ?
B1 C17 C18 113.56(5) . . ?
H5 C17 C18 108.7(4) . . ?
H5 C17 B1 111.4(4) . . ?
H28 C17 C18 106.9(4) . . ?
H28 C17 B1 109.9(4) . . ?
H28 C17 H5 105.9(6) . . ?
H11 C18 C17 111.1(5) . . ?
H20 C18 C17 111.0(5) . . ?
H20 C18 H11 106.7(7) . . ?
H34 C18 C17 112.5(5) . . ?
H34 C18 H11 106.8(7) . . ?
H34 C18 H20 108.5(7) . . ?
B1 C19 C20 116.87(5) . . ?
H2 C19 C20 108.5(4) . . ?
H2 C19 B1 106.7(4) . . ?
H38 C19 C20 109.1(5) . . ?
H38 C19 B1 109.2(5) . . ?
H38 C19 H2 106.0(7) . . ?
H10 C20 C19 113.3(5) . . ?
H27 C20 C19 112.5(5) . . ?
H27 C20 H10 106.1(7) . . ?
H31 C20 C19 111.0(5) . . ?
H31 C20 H10 105.7(7) . . ?
H31 C20 H27 107.8(8) . . ?
C22 C21 N1 122.29(6) . . ?
H36 C21 N1 115.8(4) . . ?
H36 C21 C22 121.9(4) . . ?
C23 C22 C21 119.00(6) . . ?
H12 C22 C21 119.6(5) . . ?
H12 C22 C23 121.4(5) . . ?
C24 C23 C22 118.55(6) . . ?
H4 C23 C22 120.5(5) . . ?
H4 C23 C24 121.0(5) . . ?
C25 C24 C23 119.46(6) . . ?
H19 C24 C23 121.0(5) . . ?
H19 C24 C25 119.5(5) . . ?
C24 C25 N1 121.96(6) . . ?
H23 C25 N1 115.1(4) . . ?
H23 C25 C24 122.9(4) . . ?
C27 C26 C5 175.30(6) . . ?
B2 C27 C26 173.44(6) . . ?
B2 C28 C29 113.68(5) . . ?
H22 C28 C29 107.7(5) . . ?
H22 C28 B2 108.9(5) . . ?
H37 C28 C29 105.6(5) . . ?
H37 C28 B2 114.1(5) . . ?
H37 C28 H22 106.5(7) . . ?
H25 C29 C28 110.2(5) . . ?
H30 C29 C28 113.4(5) . . ?
H30 C29 H25 107.8(7) . . ?
H32 C29 C28 111.0(5) . . ?
H32 C29 H25 108.5(8) . . ?
H32 C29 H30 105.8(6) . . ?
B2 C30 C31 115.60(5) . . ?
H17 C30 C31 109.6(5) . . ?
H17 C30 B2 108.0(4) . . ?
H35 C30 C31 109.3(5) . . ?
H35 C30 B2 110.0(4) . . ?
H35 C30 H17 103.7(6) . . ?
H24 C31 C30 112.8(5) . . ?
H26 C31 C30 110.8(5) . . ?
H26 C31 H24 105.7(7) . . ?
H29 C31 C30 112.8(6) . . ?
H29 C31 H24 105.7(7) . . ?
H29 C31 H26 108.7(7) . . ?
C33 C32 N2 122.18(5) . . ?
H14 C32 N2 114.6(4) . . ?
H14 C32 C33 123.2(4) . . ?
C34 C33 C32 119.02(6) . . ?
H7 C33 C32 119.8(4) . . ?
H7 C33 C34 121.1(4) . . ?
C35 C34 C33 118.81(6) . . ?
H21 C34 C33 120.4(5) . . ?
H21 C34 C35 120.8(5) . . ?
C36 C35 C34 118.98(6) . . ?
H16 C35 C34 122.2(5) . . ?
H16 C35 C36 118.8(5) . . ?
C35 C36 N2 122.25(6) . . ?
H33 C36 N2 115.3(4) . . ?
H33 C36 C35 122.4(4) . . ?
C16 B1 N1 107.75(4) . . ?
C17 B1 N1 108.97(5) . . ?
C17 B1 C16 112.75(5) . . ?
C19 B1 N1 105.47(5) . . ?
C19 B1 C16 109.74(5) . . ?
C19 B1 C17 111.81(5) . . ?
C27 B2 N2 106.82(4) . . ?
C28 B2 N2 107.38(4) . . ?
C28 B2 C27 111.90(5) . . ?
C30 B2 N2 106.50(5) . . ?
C30 B2 C27 110.32(5) . . ?
C30 B2 C28 113.49(5) . . ?

loop_
_geom_bond_atom_site_label_1
_geom_bond_atom_site_label_2
_geom_bond_distance
_geom_bond_site_symmetry_2
_geom_bond_publ_flag
N1 C21 1.3479(8) . ?
N1 C25 1.3432(8) . ?
N1 B1 1.6447(8) . ?
N2 C32 1.3434(7) . ?
N2 C36 1.3472(7) . ?
N2 B2 1.6360(7) . ?
C1 C2 1.4488(8) . ?
C1 C14 1.3834(8) . ?
C1 C15 1.4313(8) . ?
C2 C3 1.4024(8) . ?
C2 C11 1.4365(7) . ?
C3 C4 1.4017(8) . ?
C3 H3 1.068(7) . ?
C4 C5 1.4448(8) . ?
C4 C9 1.4379(7) . ?
C5 C6 1.3814(8) . ?
C5 C26 1.4287(7) . ?
C6 C7 1.4216(8) . ?
C6 H9 1.072(8) . ?
C7 C8 1.3692(9) . ?
C7 H13 1.086(8) . ?
C8 C9 1.4306(8) . ?
C8 H15 1.086(7) . ?
C9 C10 1.4018(8) . ?
C10 C11 1.4009(8) . ?
C10 H1 1.092(7) . ?
C11 C12 1.4312(8) . ?
C12 C13 1.3696(9) . ?
C12 H18 1.068(8) . ?
C13 C14 1.4240(8) . ?
C13 H8 1.085(8) . ?
C14 H6 1.088(8) . ?
C15 C16 1.2208(8) . ?
C16 B1 1.5918(8) . ?
C17 C18 1.5305(9) . ?
C17 B1 1.6282(8) . ?
C17 H5 1.098(8) . ?
C17 H28 1.107(8) . ?
C18 H11 1.087(9) . ?
C18 H20 1.111(9) . ?
C18 H34 1.097(8) . ?
C19 C20 1.5278(9) . ?
C19 B1 1.6300(9) . ?
C19 H2 1.097(8) . ?
C19 H38 1.105(8) . ?
C20 H10 1.086(9) . ?
C20 H27 1.071(9) . ?
C20 H31 1.099(9) . ?
C21 C22 1.3894(9) . ?
C21 H36 1.085(8) . ?
C22 C23 1.3894(10) . ?
C22 H12 1.071(9) . ?
C23 C24 1.3886(10) . ?
C23 H4 1.084(8) . ?
C24 C25 1.3893(9) . ?
C24 H19 1.085(9) . ?
C25 H23 1.097(8) . ?
C26 C27 1.2214(7) . ?
C27 B2 1.5885(8) . ?
C28 C29 1.5332(10) . ?
C28 B2 1.6371(9) . ?
C28 H22 1.099(8) . ?
C28 H37 1.080(8) . ?
C29 H25 1.123(8) . ?
C29 H30 1.108(8) . ?
C29 H32 1.121(9) . ?
C30 C31 1.5297(10) . ?
C30 B2 1.6326(9) . ?
C30 H17 1.103(8) . ?
C30 H35 1.109(8) . ?
C31 H24 1.062(9) . ?
C31 H26 1.093(8) . ?
C31 H29 1.100(9) . ?
C32 C33 1.3877(8) . ?
C32 H14 1.088(7) . ?
C33 C34 1.3899(9) . ?
C33 H7 1.087(8) . ?
C34 C35 1.3893(9) . ?
C34 H21 1.096(8) . ?
C35 C36 1.3857(8) . ?
C35 H16 1.064(8) . ?
C36 H33 1.078(8) . ?

loop_
_geom_torsion_atom_site_label_1
_geom_torsion_atom_site_label_2
_geom_torsion_atom_site_label_3
_geom_torsion_atom_site_label_4
_geom_torsion
_geom_torsion_site_symmetry_1
_geom_torsion_site_symmetry_2
_geom_torsion_site_symmetry_3
_geom_torsion_site_symmetry_4
_geom_torsion_publ_flag
N1 C21 C22 C23 0.67(8) . . . . ?
N1 C25 C24 C23 1.09(7) . . . . ?
N1 B1 C17 C18 -172.57(5) . . . . ?
N1 B1 C19 C20 61.34(6) . . . . ?
N2 C32 C33 C34 0.60(7) . . . . ?
N2 C36 C35 C34 0.07(8) . . . . ?
N2 B2 C28 C29 158.65(5) . . . . ?
N2 B2 C30 C31 -66.18(5) . . . . ?
C1 C2 C3 C4 -177.27(5) . . . . ?
C1 C2 C11 C10 177.13(5) . . . . ?
C1 C2 C11 C12 -1.31(6) . . . . ?
C1 C14 C13 C12 0.06(7) . . . . ?
C2 C3 C4 C5 178.94(5) . . . . ?
C2 C3 C4 C9 0.11(6) . . . . ?
C2 C11 C10 C9 0.27(6) . . . . ?
C2 C11 C12 C13 -1.07(6) . . . . ?
C3 C4 C5 C6 -177.27(5) . . . . ?
C3 C4 C5 C26 4.34(6) . . . . ?
C3 C4 C9 C8 177.14(5) . . . . ?
C3 C4 C9 C10 -1.28(6) . . . . ?
C4 C5 C6 C7 -0.11(6) . . . . ?
C4 C9 C8 C7 0.44(6) . . . . ?
C4 C9 C10 C11 1.09(6) . . . . ?
C5 C6 C7 C8 -1.23(7) . . . . ?
C6 C7 C8 C9 1.05(8) . . . . ?
C7 C8 C9 C10 178.81(6) . . . . ?
C8 C9 C10 C11 -177.29(5) . . . . ?
C9 C10 C11 C12 178.68(5) . . . . ?
C10 C11 C12 C13 -179.48(5) . . . . ?
C11 C12 C13 C14 1.74(6) . . . . ?
C16 B1 C17 C18 -52.98(6) . . . . ?
C16 B1 C19 C20 -54.47(6) . . . . ?
C17 B1 C19 C20 179.64(6) . . . . ?
C21 C22 C23 C24 -0.46(8) . . . . ?
C22 C23 C24 C25 -0.38(7) . . . . ?
C27 B2 C28 C29 41.73(6) . . . . ?
C27 B2 C30 C31 49.38(6) . . . . ?
C28 B2 C30 C31 175.88(5) . . . . ?
C32 C33 C34 C35 0.51(7) . . . . ?
C33 C34 C35 C36 -0.83(7) . . . . ?

loop_
_exptl_oxdiff_crystal_face_indexfrac_h
_exptl_oxdiff_crystal_face_indexfrac_k
_exptl_oxdiff_crystal_face_indexfrac_l
_exptl_oxdiff_crystal_face_x
_exptl_oxdiff_crystal_face_y
_exptl_oxdiff_crystal_face_z
1.0015 1.0019 0.9942 -0.0650 -0.0736 0.0243
-1.0015 -1.0019 -0.9942 0.0650 0.0736 -0.0243
-0.0018 0.9995 -0.9992 0.0149 0.0260 0.0557
0.0018 -0.9995 0.9992 -0.0149 -0.0260 -0.0557
-0.0016 -0.0000 -0.9981 0.0379 0.0184 0.0212
0.9999 1.0019 -0.0039 -0.0271 -0.0552 0.0455
-0.9999 -1.0019 0.0039 0.0271 0.0552 -0.0455
-1.0018 -0.0024 -0.9954 0.0420 0.0812 0.0102
1.0020 -0.9972 0.9965 -0.0190 -0.0887 -0.0447
-1.0020 0.9972 -0.9965 0.0190 0.0887 0.0447
1.0001 0.0023 -0.0027 -0.0041 -0.0627 0.0110
-1.0004 0.9973 0.0016 -0.0188 0.0703 0.0235
1.0004 -0.9973 -0.0016 0.0188 -0.0703 -0.0235
0.9983 1.0019 -1.0020 0.0108 -0.0368 0.0667
-0.9983 -1.0019 1.0020 -0.0108 0.0368 -0.0667
0.9985 0.0023 -1.0008 0.0337 -0.0443 0.0323
-0.9985 -0.0023 1.0008 -0.0337 0.0443 -0.0323
-0.9988 0.9973 0.9997 -0.0567 0.0519 0.0022
0.0002 -0.9996 0.0011 0.0230 -0.0076 -0.0345
-7.0023 14.8078 17.3569 -0.9705 0.2323 0.0645
9.4290 -1.1971 -22.0412 0.8245 -0.1963 0.5307
0.0016 0.0000 0.9981 -0.0379 -0.0184 -0.0212
-4.0967 -11.7278 19.6626 -0.4588 -0.1922 -0.8675
4.5207 17.8244 10.5582 -0.8303 -0.3438 0.4386
5.5966 -18.1494 -14.3562 0.9395 -0.2243 -0.2589
